data_7029462
loop_
_publ_author_name
'Shakirova, Julia R.'
'Grachova, Elena V.'
'Karttunen, Antti J.'
'Gurzhiy, Vladislav V.'
'Tunik, Sergey P.'
'Koshevoy, Igor O.'

_publ_section_title
;
 Metallophilicity-assisted assembly of phosphine-based cage molecules.
;
_journal_issue 16
_journal_name_full 'Dalton transactions (Cambridge, England : 2003)'
_journal_page_first 6236
_journal_page_last 6243
_journal_paper_doi 10.1039/c3dt53645a
_journal_volume 43
_journal_year 2014
_chemical_formula_moiety 'C98 H90 Au6 N2 P6, 2(F6 P), 4(H2 O)'
_chemical_formula_sum 'C98 H98 Au6 F12 N2 O4 P8'
_chemical_formula_weight 3025.34
_chemical_name_systematic
;
 ?
;
_space_group_crystal_system monoclinic
_space_group_IT_number 13
_space_group_name_Hall '-P 2yac'
_space_group_name_H-M_alt 'P 1 2/n 1'
_symmetry_space_group_name_Hall '-P 2yac'
_symmetry_space_group_name_H-M 'P 1 2/n 1'
_atom_sites_solution_hydrogens mixed
_audit_creation_method SHELXL-2013
_cell_angle_alpha 90
_cell_angle_beta 91.857(2)
_cell_angle_gamma 90
_cell_formula_units_Z 2
_cell_length_a 16.2957(9)
_cell_length_b 18.2873(10)
_cell_length_c 18.9512(10)
_cell_measurement_reflns_used 9629
_cell_measurement_temperature 120(2)
_cell_measurement_theta_max 29.70
_cell_measurement_theta_min 2.42
_cell_volume 5644.6(5)
_computing_cell_refinement 'SAINT (Bruker AXS, 2009)'
_computing_data_collection 'APEX2 (Bruker AXS, 2010)'
_computing_data_reduction 'SAINT (Bruker AXS, 2009)'
_computing_molecular_graphics 'Diamond v.3.2g (Brandenburg, 2011)'
_computing_publication_material 'SHELXL-2013 (Sheldrick, 2013)'
_computing_structure_refinement 'SHELXL-2013 (Sheldrick, 2013)'
_computing_structure_solution 'SHELXS-2013 (Sheldrick, 2013)'
_diffrn_ambient_temperature 120(2)
_diffrn_detector_area_resol_mean 16
_diffrn_measured_fraction_theta_full 0.950
_diffrn_measured_fraction_theta_max 0.969
_diffrn_measurement_device_type 'Bruker APEX-II CCD'
_diffrn_measurement_method '\f and \w scans'
_diffrn_radiation_type MoK\a
_diffrn_radiation_wavelength 0.71073
_diffrn_reflns_av_R_equivalents 0.0482
_diffrn_reflns_av_unetI/netI 0.0493
_diffrn_reflns_Laue_measured_fraction_full 0.950
_diffrn_reflns_Laue_measured_fraction_max 0.969
_diffrn_reflns_limit_h_max 17
_diffrn_reflns_limit_h_min -19
_diffrn_reflns_limit_k_max 21
_diffrn_reflns_limit_k_min -20
_diffrn_reflns_limit_l_max 22
_diffrn_reflns_limit_l_min -22
_diffrn_reflns_number 41225
_diffrn_reflns_point_group_measured_fraction_full 0.950
_diffrn_reflns_point_group_measured_fraction_max 0.969
_diffrn_reflns_theta_full 25.242
_diffrn_reflns_theta_max 25.049
_diffrn_reflns_theta_min 1.674
_diffrn_source 'fine-focus sealed tube'
_exptl_absorpt_coefficient_mu 7.946
_exptl_absorpt_correction_T_max 0.535
_exptl_absorpt_correction_T_min 0.192
_exptl_absorpt_correction_type numerical
_exptl_absorpt_process_details 'SADABS (Sheldrick, 2008)'
_exptl_crystal_colour colourless
_exptl_crystal_density_diffrn 1.780
_exptl_crystal_description plate
_exptl_crystal_F_000 2868
_exptl_crystal_size_max 0.310
_exptl_crystal_size_mid 0.230
_exptl_crystal_size_min 0.090
_refine_diff_density_max 6.502
_refine_diff_density_min -3.138
_refine_diff_density_rms 0.311
_refine_ls_extinction_method none
_refine_ls_goodness_of_fit_ref 1.078
_refine_ls_hydrogen_treatment constr
_refine_ls_matrix_type full
_refine_ls_number_parameters 564
_refine_ls_number_reflns 9723
_refine_ls_number_restraints 54
_refine_ls_restrained_S_all 1.075
_refine_ls_R_factor_all 0.1060
_refine_ls_R_factor_gt 0.0789
_refine_ls_shift/su_max 0.001
_refine_ls_shift/su_mean 0.000
_refine_ls_structure_factor_coef Fsqd
_refine_ls_weighting_details 'w=1/[\s^2^(Fo^2^)+(0.0608P)^2^+311.5215P] where P=(Fo^2^+2Fc^2^)/3'
_refine_ls_weighting_scheme calc
_refine_ls_wR_factor_gt 0.1808
_refine_ls_wR_factor_ref 0.1977
_reflns_Friedel_coverage 0.000
_reflns_number_gt 7388
_reflns_number_total 9723
_reflns_threshold_expression 'I > 2\s(I)'
_cod_data_source_file c3dt53645a2.cif
_cod_data_source_block 1
_cod_database_code 7029462
_shelx_space_group_comment
;
The symmetry employed for this shelxl refinement is uniquely defined
by the following loop, which should always be used as a source of
symmetry information in preference to the above space-group names.
They are only intended as comments.
;
_shelx_estimated_absorpt_t_min 0.192
_shelx_estimated_absorpt_t_max 0.535

loop_
_space_group_symop_operation_xyz
'x, y, z'
'-x+1/2, y, -z+1/2'
'-x, -y, -z'
'x-1/2, -y, z-1/2'

loop_
_atom_site_label
_atom_site_type_symbol
_atom_site_fract_x
_atom_site_fract_y
_atom_site_fract_z
_atom_site_U_iso_or_equiv
_atom_site_adp_type
_atom_site_occupancy
_atom_site_site_symmetry_order
_atom_site_calc_flag
_atom_site_refinement_flags_posn
_atom_site_refinement_flags_adp
_atom_site_refinement_flags_occupancy
_atom_site_disorder_assembly
_atom_site_disorder_group
C1 C 0.7179(11) 0.3151(12) 0.1075(8) 0.038(5) Uani 1 1 d . . . . .
C2 C 0.6280(12) 0.3299(17) 0.1268(11) 0.068(8) Uani 1 1 d . . . . .
H2A H 0.6111 0.3781 0.1088 0.103 Uiso 1 1 calc R U . . .
H2B H 0.6236 0.3289 0.1782 0.103 Uiso 1 1 calc R U . . .
H2C H 0.5924 0.2922 0.1055 0.103 Uiso 1 1 calc R U . . .
C3 C 0.7710(13) 0.3765(15) 0.1375(10) 0.061(7) Uani 1 1 d . . . . .
H3A H 0.7517 0.4233 0.1181 0.091 Uiso 1 1 calc R U . . .
H3B H 0.8281 0.3685 0.1247 0.091 Uiso 1 1 calc R U . . .
H3C H 0.7675 0.3772 0.1890 0.091 Uiso 1 1 calc R U . . .
C4 C 0.7440(15) 0.2407(15) 0.1357(11) 0.066(7) Uani 1 1 d . . . . .
H4A H 0.7078 0.2029 0.1153 0.099 Uiso 1 1 calc R U . . .
H4B H 0.7405 0.2402 0.1872 0.099 Uiso 1 1 calc R U . . .
H4C H 0.8007 0.2308 0.1228 0.099 Uiso 1 1 calc R U . . .
C5 C 0.5692(9) 0.2732(10) -0.3272(8) 0.027(4) Uani 1 1 d . . . . .
C6 C 0.6230(11) 0.2173(12) -0.3171(9) 0.043(5) Uani 1 1 d . . . . .
H7 H 0.6550 0.2017 -0.3553 0.051 Uiso 1 1 calc R U . . .
C7 C 0.6326(11) 0.1820(11) -0.2524(9) 0.040(5) Uani 1 1 d . . . . .
H36 H 0.6697 0.1422 -0.2468 0.048 Uiso 1 1 calc R U . . .
C8 C 0.5876(9) 0.2055(10) -0.1965(8) 0.027(4) Uani 1 1 d . . . . .
C9 C 0.5363(11) 0.2632(10) -0.2059(9) 0.036(4) Uani 1 1 d . . . . .
H37 H 0.5063 0.2801 -0.1670 0.043 Uiso 1 1 calc R U . . .
C10 C 0.5261(11) 0.2983(11) -0.2702(9) 0.037(4) Uani 1 1 d . . . . .
H6 H 0.4902 0.3390 -0.2752 0.045 Uiso 1 1 calc R U . . .
C11 C 1.0301(11) 0.2554(12) -0.0469(10) 0.041(5) Uani 1 1 d . . . . .
C12 C 1.0302(17) 0.2443(17) 0.0263(13) 0.077(9) Uani 1 1 d . . . . .
H9 H 0.9870 0.2628 0.0536 0.093 Uiso 1 1 calc R U . . .
C13 C 1.0957(16) 0.2051(19) 0.0582(14) 0.094(11) Uani 1 1 d . . . . .
H10 H 1.0995 0.1997 0.1081 0.113 Uiso 1 1 calc R U . . .
C14 C 1.1565(15) 0.1736(18) 0.0149(14) 0.086(10) Uani 1 1 d . . . . .
H11 H 1.1983 0.1433 0.0352 0.103 Uiso 1 1 calc R U . . .
C15 C 1.1541(12) 0.1874(12) -0.0576(12) 0.052(6) Uani 1 1 d . . . . .
H12 H 1.1956 0.1685 -0.0866 0.063 Uiso 1 1 calc R U . . .
C16 C 1.0908(11) 0.2289(12) -0.0867(11) 0.042(5) Uani 1 1 d . . . . .
H13 H 1.0899 0.2391 -0.1359 0.051 Uiso 1 1 calc R U . . .
C17 C 0.9818(10) 0.4022(10) -0.0924(8) 0.030(4) Uani 1 1 d . . . . .
C18 C 1.0604(11) 0.4238(11) -0.0713(9) 0.036(4) Uani 1 1 d . . . . .
H15 H 1.1003 0.3882 -0.0576 0.043 Uiso 1 1 calc R U . . .
C19 C 1.0803(12) 0.4964(12) -0.0703(9) 0.042(5) Uani 1 1 d . . . . .
H16 H 1.1340 0.5114 -0.0556 0.051 Uiso 1 1 calc R U . . .
C20 C 1.0208(13) 0.5496(10) -0.0911(10) 0.042(5) Uani 1 1 d . . . . .
H17 H 1.0338 0.6002 -0.0889 0.050 Uiso 1 1 calc R U . . .
C21 C 0.9436(11) 0.5267(11) -0.1148(10) 0.038(4) Uani 1 1 d . . . . .
H18 H 0.9045 0.5619 -0.1312 0.045 Uiso 1 1 calc R U . . .
C22 C 0.9231(10) 0.4546(10) -0.1147(9) 0.034(4) Uani 1 1 d . . . . .
H19 H 0.8694 0.4396 -0.1297 0.041 Uiso 1 1 calc R U . . .
C23 C 0.7025(10) 0.4901(10) -0.1898(9) 0.028(4) Uani 1 1 d . . . . .
C24 C 0.7268(10) 0.4243(11) -0.2199(8) 0.035(4) Uani 1 1 d . . . . .
H21 H 0.7115 0.3793 -0.1991 0.041 Uiso 1 1 calc R U . . .
C25 C 0.7281(11) 0.5554(10) -0.2197(10) 0.036(4) Uani 1 1 d . . . . .
H22 H 0.7150 0.6005 -0.1979 0.043 Uiso 1 1 calc R U . . .
C26 C 0.6487(11) 0.5805(12) -0.0726(9) 0.041(5) Uani 1 1 d . . . . .
C27 C 0.7222(13) 0.5982(14) -0.0413(13) 0.061(6) Uani 1 1 d . . . . .
H24 H 0.7681 0.5663 -0.0429 0.073 Uiso 1 1 calc R U . . .
C28 C 0.7270(14) 0.6639(14) -0.0075(16) 0.074(8) Uani 1 1 d . . . . .
H25 H 0.7769 0.6760 0.0171 0.089 Uiso 1 1 calc R U . . .
C29 C 0.6627(11) 0.7144(12) -0.0070(12) 0.048(5) Uani 1 1 d . . . . .
H26 H 0.6681 0.7605 0.0158 0.057 Uiso 1 1 calc R U . . .
C30 C 0.5926(12) 0.6935(11) -0.0407(11) 0.045(5) Uani 1 1 d . . . . .
H27 H 0.5472 0.7261 -0.0410 0.054 Uiso 1 1 calc R U . . .
C31 C 0.5835(11) 0.6276(12) -0.0748(10) 0.044(5) Uani 1 1 d . . . . .
H28 H 0.5335 0.6151 -0.0990 0.053 Uiso 1 1 calc R U . . .
C32 C 0.5357(10) 0.4760(11) -0.1445(9) 0.037(4) Uani 1 1 d . . . . .
C33 C 0.5087(11) 0.5064(12) -0.2056(9) 0.041(5) Uani 1 1 d . . . . .
H30 H 0.5442 0.5353 -0.2329 0.049 Uiso 1 1 calc R U . . .
C34 C 0.4260(13) 0.4942(15) -0.2285(11) 0.061(7) Uani 1 1 d . . . . .
H31 H 0.4058 0.5151 -0.2715 0.073 Uiso 1 1 calc R U . . .
C35 C 0.3767(13) 0.4538(13) -0.1900(12) 0.054(6) Uani 1 1 d . . . . .
H32 H 0.3215 0.4466 -0.2061 0.065 Uiso 1 1 calc R U . . .
C36 C 0.4026(13) 0.4226(14) -0.1289(15) 0.065(7) Uani 1 1 d . . . . .
H33 H 0.3670 0.3931 -0.1022 0.078 Uiso 1 1 calc R U . . .
C37 C 0.4828(12) 0.4350(13) -0.1064(11) 0.049(5) Uani 1 1 d . . . . .
H34 H 0.5019 0.4143 -0.0629 0.059 Uiso 1 1 calc R U . . .
C44 C 0.4996(12) 0.1294(10) -0.0874(9) 0.038(4) Uani 1 1 d . . . . .
C45 C 0.4886(16) 0.1071(14) -0.0171(13) 0.067(7) Uani 1 1 d . . . . .
H45 H 0.5315 0.1119 0.0177 0.081 Uiso 1 1 calc R U . . .
C46 C 0.4143(18) 0.0784(18) -0.0005(18) 0.099(12) Uani 1 1 d . . . . .
H46 H 0.4062 0.0641 0.0469 0.118 Uiso 1 1 calc R U . . .
C47 C 0.3526(17) 0.0696(15) -0.048(2) 0.090(11) Uani 1 1 d . . . . .
H47 H 0.3027 0.0479 -0.0338 0.107 Uiso 1 1 calc R U . . .
C48 C 0.3612(16) 0.0920(16) -0.1173(19) 0.087(10) Uani 1 1 d . . . . .
H48 H 0.3166 0.0875 -0.1505 0.105 Uiso 1 1 calc R U . . .
C49 C 0.4346(13) 0.1206(12) -0.1374(13) 0.055(6) Uani 1 1 d . . . . .
H49 H 0.4415 0.1346 -0.1852 0.066 Uiso 1 1 calc R U . . .
N1 N 0.7217(8) 0.3174(8) 0.0294(7) 0.029(3) Uani 1 1 d . . . . .
F1 F 0.3108(8) 0.1888(7) 0.7241(7) 0.063(4) Uani 1 1 d . . . . .
F2 F 0.2945(8) 0.2522(7) 0.8263(7) 0.063(3) Uani 1 1 d . . . . .
F3 F 0.1884(8) 0.3127(8) 0.7761(7) 0.070(4) Uani 1 1 d . . . . .
F4 F 1.1873(12) 0.1746(10) 0.2196(9) 0.105(6) Uani 1 1 d . . . . .
F5 F 1.2003(18) 0.2353(18) 0.3190(14) 0.189(13) Uani 1 1 d . . . . .
F6 F 1.1887(17) 0.2925(11) 0.2181(19) 0.207(17) Uani 1 1 d . . . . .
P1 P 0.9458(3) 0.3092(3) -0.0836(2) 0.0281(10) Uani 1 1 d . . . . .
P2 P 0.6414(3) 0.4884(3) -0.1108(2) 0.0304(10) Uani 1 1 d . . . . .
P3 P 0.5996(3) 0.1637(3) -0.1088(2) 0.0310(10) Uani 1 1 d . . . . .
P4 P 0.2500 0.2521(4) 0.7500 0.0405(17) Uani 1 2 d S T P . .
P5 P 1.2500 0.2341(6) 0.2500 0.094(4) Uani 1 2 d S T P . .
Au1 Au 0.83156(4) 0.30841(4) -0.02081(3) 0.0323(2) Uani 1 1 d . . . . .
Au2 Au 0.68249(4) 0.40273(4) -0.03373(3) 0.0343(2) Uani 1 1 d . . . . .
Au3 Au 0.65855(4) 0.24213(4) -0.03202(3) 0.0359(2) Uani 1 1 d . . . . .
C38 C 0.6671(19) 0.0886(18) -0.1184(17) 0.042(3) Uani 0.66(2) 1 d . U P A 1
C39 C 0.645(2) 0.0319(17) -0.1588(16) 0.042(3) Uani 0.66(2) 1 d . . P A 1
H39 H 0.5915 0.0310 -0.1809 0.050 Uiso 0.66(2) 1 calc R U P A 1
C40 C 0.6995(19) -0.0269(17) -0.1689(15) 0.042(3) Uani 0.66(2) 1 d . . P A 1
H40 H 0.6828 -0.0673 -0.1975 0.050 Uiso 0.66(2) 1 calc R U P A 1
C41 C 0.7729(19) -0.0260(18) -0.1391(16) 0.042(3) Uani 0.66(2) 1 d . . P A 1
H41 H 0.8094 -0.0651 -0.1484 0.050 Uiso 0.66(2) 1 calc R U P A 1
C42 C 0.7998(19) 0.0294(17) -0.0946(15) 0.042(3) Uani 0.66(2) 1 d . . P A 1
H42 H 0.8523 0.0284 -0.0714 0.050 Uiso 0.66(2) 1 calc R U P A 1
C43 C 0.7441(19) 0.0879(18) -0.0857(16) 0.042(3) Uani 0.66(2) 1 d . . P A 1
H43 H 0.7602 0.1279 -0.0564 0.050 Uiso 0.66(2) 1 calc R U P A 1
C138 C 0.651(2) 0.0711(19) -0.126(2) 0.042(3) Uani 0.34(2) 1 d G U P A 2
C139 C 0.6122(19) 0.017(2) -0.167(2) 0.042(3) Uani 0.34(2) 1 d G U P A 2
H139 H 0.5573 0.0236 -0.1841 0.050 Uiso 0.34(2) 1 calc R U P A 2
C140 C 0.654(2) -0.047(2) -0.1822(19) 0.042(3) Uani 0.34(2) 1 d G U P A 2
H140 H 0.6278 -0.0841 -0.2100 0.050 Uiso 0.34(2) 1 calc R U P A 2
C141 C 0.734(2) -0.0569(19) -0.157(2) 0.042(3) Uani 0.34(2) 1 d G U P A 2
H141 H 0.7630 -0.1006 -0.1675 0.050 Uiso 0.34(2) 1 calc R U P A 2
C142 C 0.7728(19) -0.003(2) -0.116(2) 0.042(3) Uani 0.34(2) 1 d G U P A 2
H142 H 0.8277 -0.0094 -0.0992 0.050 Uiso 0.34(2) 1 calc R U P A 2
C143 C 0.731(2) 0.061(2) -0.101(2) 0.042(3) Uani 0.34(2) 1 d G U P A 2
H143 H 0.7571 0.0983 -0.0734 0.050 Uiso 0.34(2) 1 calc R U P A 2
O1 O 0.5492(8) 0.0949(7) 0.1787(6) 0.043(3) Uani 1 1 d . U . . .
H1OQ H 0.5472 0.1382 0.1971 0.065 Uiso 1 1 d R U . . .
H1OW H 0.5943 0.0865 0.1561 0.065 Uiso 1 1 d R U . . .
O2 O 0.9835(8) 0.2969(8) 0.2078(6) 0.048(3) Uani 1 1 d . U . . .
H2OQ H 0.9525 0.2591 0.2153 0.072 Uiso 1 1 d R U . . .
H2OW H 1.0336 0.2901 0.2204 0.072 Uiso 1 1 d R U . . .

loop_
_atom_site_aniso_label
_atom_site_aniso_U_11
_atom_site_aniso_U_22
_atom_site_aniso_U_33
_atom_site_aniso_U_23
_atom_site_aniso_U_13
_atom_site_aniso_U_12
C1 0.032(9) 0.070(14) 0.012(7) 0.015(8) 0.006(7) -0.007(9)
C2 0.028(11) 0.15(3) 0.032(11) -0.006(13) 0.011(8) 0.001(13)
C3 0.052(13) 0.11(2) 0.021(9) -0.013(11) 0.006(9) -0.012(13)
C4 0.059(14) 0.11(2) 0.029(11) 0.004(12) 0.006(10) 0.006(14)
C5 0.017(8) 0.040(11) 0.023(8) 0.003(7) -0.001(6) -0.010(7)
C6 0.037(10) 0.068(15) 0.023(9) 0.009(9) 0.013(7) 0.024(10)
C7 0.034(10) 0.050(13) 0.035(10) 0.015(9) 0.014(8) 0.019(9)
C8 0.022(8) 0.046(11) 0.014(7) 0.007(7) 0.003(6) -0.005(8)
C9 0.038(10) 0.034(11) 0.036(10) 0.004(8) 0.010(8) 0.010(9)
C10 0.037(10) 0.053(13) 0.023(8) 0.007(8) 0.008(7) 0.014(9)
C11 0.031(10) 0.057(14) 0.035(10) 0.008(9) -0.006(8) -0.007(9)
C12 0.075(17) 0.11(2) 0.050(14) 0.035(15) 0.017(12) 0.031(16)
C13 0.057(16) 0.16(3) 0.063(16) 0.080(19) -0.002(13) -0.006(18)
C14 0.040(13) 0.14(3) 0.078(18) 0.064(19) 0.007(12) 0.004(15)
C15 0.034(11) 0.051(14) 0.072(15) 0.025(11) 0.004(10) 0.012(10)
C16 0.024(9) 0.056(14) 0.046(11) 0.005(10) 0.005(8) -0.003(9)
C17 0.035(9) 0.039(11) 0.017(7) -0.007(7) 0.001(7) -0.008(8)
C18 0.031(10) 0.048(13) 0.028(9) 0.001(8) -0.010(7) -0.005(9)
C19 0.034(10) 0.060(15) 0.033(10) -0.008(9) -0.002(8) -0.012(10)
C20 0.060(13) 0.016(10) 0.050(11) -0.009(8) 0.002(10) -0.003(9)
C21 0.030(10) 0.044(13) 0.040(10) -0.007(9) 0.004(8) 0.007(9)
C22 0.026(9) 0.042(12) 0.034(9) -0.013(8) -0.006(7) -0.007(8)
C23 0.020(8) 0.034(11) 0.031(9) 0.002(8) -0.005(6) 0.001(7)
C24 0.023(8) 0.057(13) 0.023(8) 0.001(8) 0.004(7) -0.001(8)
C25 0.042(10) 0.022(10) 0.045(10) 0.002(8) 0.011(8) 0.008(8)
C26 0.025(9) 0.074(15) 0.025(9) -0.004(9) 0.002(7) 0.004(9)
C27 0.038(12) 0.069(17) 0.075(16) -0.019(13) -0.018(11) 0.013(11)
C28 0.040(13) 0.066(18) 0.11(2) -0.021(16) -0.033(13) 0.005(12)
C29 0.033(11) 0.042(13) 0.068(14) -0.014(10) -0.009(9) 0.002(9)
C30 0.042(11) 0.041(13) 0.052(12) -0.007(10) -0.002(9) 0.007(9)
C31 0.030(10) 0.066(15) 0.036(10) -0.012(10) -0.010(8) 0.008(10)
C32 0.020(8) 0.056(13) 0.034(9) -0.003(9) 0.004(7) 0.008(8)
C33 0.031(10) 0.065(14) 0.027(9) -0.003(9) 0.003(7) 0.001(9)
C34 0.039(12) 0.10(2) 0.040(11) -0.029(12) -0.020(10) 0.026(13)
C35 0.032(11) 0.066(16) 0.064(14) -0.016(12) 0.005(10) -0.002(11)
C36 0.027(11) 0.070(17) 0.10(2) 0.022(15) 0.009(11) -0.006(11)
C37 0.034(11) 0.068(15) 0.047(12) 0.013(11) 0.011(9) 0.001(10)
C44 0.048(11) 0.033(11) 0.033(9) -0.008(8) 0.017(8) 0.012(9)
C45 0.070(16) 0.068(17) 0.066(15) 0.039(13) 0.032(13) 0.003(13)
C46 0.069(19) 0.11(3) 0.12(3) 0.09(2) 0.051(19) 0.012(17)
C47 0.049(16) 0.053(17) 0.17(3) 0.037(19) 0.021(19) -0.007(13)
C48 0.043(14) 0.08(2) 0.14(3) 0.04(2) 0.012(16) -0.007(14)
C49 0.049(13) 0.047(14) 0.069(15) -0.002(11) 0.002(11) -0.002(11)
N1 0.025(7) 0.044(9) 0.018(6) 0.002(6) -0.010(5) -0.008(6)
F1 0.067(8) 0.042(7) 0.081(9) 0.000(6) 0.025(7) 0.014(6)
F2 0.065(8) 0.063(9) 0.060(8) 0.000(7) -0.010(6) -0.002(7)
F3 0.069(9) 0.072(10) 0.069(9) -0.002(7) 0.018(7) 0.030(7)
F4 0.130(16) 0.102(14) 0.082(11) 0.003(10) -0.026(11) -0.024(12)
F5 0.19(3) 0.26(3) 0.124(19) -0.11(2) 0.044(18) -0.02(2)
F6 0.20(3) 0.054(12) 0.36(4) -0.012(17) -0.18(3) 0.013(14)
P1 0.026(2) 0.042(3) 0.0159(19) -0.0025(18) -0.0005(16) -0.001(2)
P2 0.021(2) 0.044(3) 0.026(2) 0.0008(19) 0.0065(17) 0.002(2)
P3 0.032(2) 0.038(3) 0.023(2) 0.0063(19) 0.0061(17) 0.004(2)
P4 0.035(4) 0.038(4) 0.049(4) 0.000 0.005(3) 0.000
P5 0.111(10) 0.053(7) 0.117(10) 0.000 -0.035(8) 0.000
Au1 0.0278(3) 0.0554(5) 0.0138(3) 0.0007(3) 0.0028(2) -0.0034(3)
Au2 0.0281(4) 0.0576(5) 0.0176(3) 0.0025(3) 0.0044(2) 0.0023(3)
Au3 0.0347(4) 0.0549(5) 0.0180(3) 0.0095(3) -0.0012(3) -0.0043(3)
C38 0.044(4) 0.042(4) 0.040(4) 0.001(3) 0.006(3) 0.002(3)
C39 0.044(4) 0.042(4) 0.040(4) 0.001(3) 0.006(3) 0.002(3)
C40 0.044(4) 0.042(4) 0.040(4) 0.001(3) 0.006(3) 0.002(3)
C41 0.044(4) 0.042(4) 0.040(4) 0.001(3) 0.006(3) 0.002(3)
C42 0.044(4) 0.042(4) 0.040(4) 0.001(3) 0.006(3) 0.002(3)
C43 0.044(4) 0.042(4) 0.040(4) 0.001(3) 0.006(3) 0.002(3)
C138 0.044(4) 0.042(4) 0.040(4) 0.001(3) 0.006(3) 0.002(3)
C139 0.044(4) 0.042(4) 0.040(4) 0.001(3) 0.006(3) 0.002(3)
C140 0.044(4) 0.042(4) 0.040(4) 0.001(3) 0.006(3) 0.002(3)
C141 0.044(4) 0.042(4) 0.040(4) 0.001(3) 0.006(3) 0.002(3)
C142 0.044(4) 0.042(4) 0.040(4) 0.001(3) 0.006(3) 0.002(3)
C143 0.044(4) 0.042(4) 0.040(4) 0.001(3) 0.006(3) 0.002(3)
O1 0.053(7) 0.040(6) 0.035(6) -0.001(5) -0.018(5) 0.004(5)
O2 0.050(6) 0.061(7) 0.033(6) 0.012(5) 0.004(5) 0.023(6)

loop_
_atom_type_symbol
_atom_type_description
_atom_type_scat_dispersion_real
_atom_type_scat_dispersion_imag
_atom_type_scat_source
C C 0.0033 0.0016 'International Tables Vol C Tables 4.2.6.8 and 6.1.1.4'
H H 0.0000 0.0000 'International Tables Vol C Tables 4.2.6.8 and 6.1.1.4'
N N 0.0061 0.0033 'International Tables Vol C Tables 4.2.6.8 and 6.1.1.4'
O O 0.0106 0.0060 'International Tables Vol C Tables 4.2.6.8 and 6.1.1.4'
F F 0.0171 0.0103 'International Tables Vol C Tables 4.2.6.8 and 6.1.1.4'
P P 0.1023 0.0942 'International Tables Vol C Tables 4.2.6.8 and 6.1.1.4'
Au Au -2.0133 8.8022 'International Tables Vol C Tables 4.2.6.8 and 6.1.1.4'

loop_
_geom_angle_atom_site_label_1
_geom_angle_atom_site_label_2
_geom_angle_atom_site_label_3
_geom_angle
_geom_angle_site_symmetry_1
_geom_angle_site_symmetry_3
N1 C1 C3 108.1(14) . .
N1 C1 C4 110.9(16) . .
C3 C1 C4 112.4(17) . .
N1 C1 C2 107.6(14) . .
C3 C1 C2 108.4(18) . .
C4 C1 C2 109.4(18) . .
C1 C2 H2A 109.5 . .
C1 C2 H2B 109.5 . .
H2A C2 H2B 109.5 . .
C1 C2 H2C 109.5 . .
H2A C2 H2C 109.5 . .
H2B C2 H2C 109.5 . .
C1 C3 H3A 109.5 . .
C1 C3 H3B 109.5 . .
H3A C3 H3B 109.5 . .
C1 C3 H3C 109.5 . .
H3A C3 H3C 109.5 . .
H3B C3 H3C 109.5 . .
C1 C4 H4A 109.5 . .
C1 C4 H4B 109.5 . .
H4A C4 H4B 109.5 . .
C1 C4 H4C 109.5 . .
H4A C4 H4C 109.5 . .
H4B C4 H4C 109.5 . .
C6 C5 C10 118.7(15) . .
C6 C5 P1 118.1(12) . 2_654
C10 C5 P1 123.2(14) . 2_654
C5 C6 C7 121.9(16) . .
C5 C6 H7 119.0 . .
C7 C6 H7 119.0 . .
C8 C7 C6 119.2(17) . .
C8 C7 H36 120.4 . .
C6 C7 H36 120.4 . .
C9 C8 C7 118.8(15) . .
C9 C8 P3 119.5(12) . .
C7 C8 P3 121.6(14) . .
C8 C9 C10 122.3(16) . .
C8 C9 H37 118.8 . .
C10 C9 H37 118.8 . .
C9 C10 C5 119.0(17) . .
C9 C10 H6 120.5 . .
C5 C10 H6 120.5 . .
C16 C11 C12 122(2) . .
C16 C11 P1 122.6(15) . .
C12 C11 P1 115.8(16) . .
C11 C12 C13 118(2) . .
C11 C12 H9 120.8 . .
C13 C12 H9 120.8 . .
C12 C13 C14 119(2) . .
C12 C13 H10 120.4 . .
C14 C13 H10 120.4 . .
C15 C14 C13 120(2) . .
C15 C14 H11 120.2 . .
C13 C14 H11 120.2 . .
C16 C15 C14 119(2) . .
C16 C15 H12 120.4 . .
C14 C15 H12 120.4 . .
C11 C16 C15 121.6(19) . .
C11 C16 H13 119.2 . .
C15 C16 H13 119.2 . .
C18 C17 C22 120.3(17) . .
C18 C17 P1 122.7(15) . .
C22 C17 P1 116.6(13) . .
C19 C18 C17 119.8(18) . .
C19 C18 H15 120.1 . .
C17 C18 H15 120.1 . .
C18 C19 C20 120.1(17) . .
C18 C19 H16 119.9 . .
C20 C19 H16 119.9 . .
C21 C20 C19 119.2(17) . .
C21 C20 H17 120.4 . .
C19 C20 H17 120.4 . .
C22 C21 C20 120.8(18) . .
C22 C21 H18 119.6 . .
C20 C21 H18 119.6 . .
C21 C22 C17 119.7(16) . .
C21 C22 H19 120.2 . .
C17 C22 H19 120.2 . .
C25 C23 C24 118.8(15) . .
C25 C23 P2 121.8(13) . .
C24 C23 P2 119.3(13) . .
C24 C24 C23 120.3(10) 2_654 .
C24 C24 H21 119.8 2_654 .
C23 C24 H21 119.8 . .
C25 C25 C23 120.7(10) 2_654 .
C25 C25 H22 119.6 2_654 .
C23 C25 H22 119.6 . .
C27 C26 C31 122(2) . .
C27 C26 P2 115.8(16) . .
C31 C26 P2 121.7(14) . .
C26 C27 C28 117(2) . .
C26 C27 H24 121.6 . .
C28 C27 H24 121.6 . .
C27 C28 C29 124(2) . .
C27 C28 H25 118.2 . .
C29 C28 H25 118.2 . .
C30 C29 C28 116(2) . .
C30 C29 H26 122.1 . .
C28 C29 H26 122.1 . .
C29 C30 C31 123.3(19) . .
C29 C30 H27 118.3 . .
C31 C30 H27 118.3 . .
C26 C31 C30 117.8(18) . .
C26 C31 H28 121.1 . .
C30 C31 H28 121.1 . .
C33 C32 C37 119.1(17) . .
C33 C32 P2 121.8(14) . .
C37 C32 P2 119.1(15) . .
C32 C33 C34 119(2) . .
C32 C33 H30 120.7 . .
C34 C33 H30 120.7 . .
C35 C34 C33 120(2) . .
C35 C34 H31 119.8 . .
C33 C34 H31 119.8 . .
C34 C35 C36 122(2) . .
C34 C35 H32 119.0 . .
C36 C35 H32 119.0 . .
C35 C36 C37 118(2) . .
C35 C36 H33 121.2 . .
C37 C36 H33 121.2 . .
C32 C37 C36 122(2) . .
C32 C37 H34 118.8 . .
C36 C37 H34 118.8 . .
C49 C44 C45 119(2) . .
C49 C44 P3 123.6(15) . .
C45 C44 P3 117.1(17) . .
C46 C45 C44 118(3) . .
C46 C45 H45 121.0 . .
C44 C45 H45 121.0 . .
C47 C46 C45 123(3) . .
C47 C46 H46 118.4 . .
C45 C46 H46 118.4 . .
C46 C47 C48 120(2) . .
C46 C47 H47 120.0 . .
C48 C47 H47 120.0 . .
C49 C48 C47 120(3) . .
C49 C48 H48 120.2 . .
C47 C48 H48 120.2 . .
C48 C49 C44 120(2) . .
C48 C49 H49 120.0 . .
C44 C49 H49 120.0 . .
C1 N1 Au2 125.4(12) . .
C1 N1 Au3 120.5(11) . .
Au2 N1 Au3 92.2(5) . .
C1 N1 Au1 121.6(10) . .
Au2 N1 Au1 92.9(5) . .
Au3 N1 Au1 96.4(6) . .
C17 P1 C11 107.6(9) . .
C17 P1 C5 106.8(8) . 2_654
C11 P1 C5 103.8(8) . 2_654
C17 P1 Au1 109.4(6) . .
C11 P1 Au1 115.1(6) . .
C5 P1 Au1 113.6(5) 2_654 .
C23 P2 C32 104.4(8) . .
C23 P2 C26 106.1(8) . .
C32 P2 C26 107.4(8) . .
C23 P2 Au2 112.9(6) . .
C32 P2 Au2 113.6(7) . .
C26 P2 Au2 111.9(6) . .
C38 P3 C44 108.8(12) . .
C38 P3 C8 106.1(12) . .
C44 P3 C8 106.1(8) . .
C44 P3 C138 97.6(15) . .
C8 P3 C138 104.2(15) . .
C38 P3 Au3 108.0(11) . .
C44 P3 Au3 116.7(6) . .
C8 P3 Au3 110.7(6) . .
C138 P3 Au3 119.9(12) . .
F3 P4 F3 91.2(12) 2_556 .
F3 P4 F2 90.5(7) 2_556 .
F3 P4 F2 89.5(7) . .
F3 P4 F2 89.5(7) 2_556 2_556
F3 P4 F2 90.5(7) . 2_556
F2 P4 F2 179.9(11) . 2_556
F3 P4 F1 178.4(8) 2_556 2_556
F3 P4 F1 90.4(7) . 2_556
F2 P4 F1 89.5(7) . 2_556
F2 P4 F1 90.6(7) 2_556 2_556
F3 P4 F1 90.4(7) 2_556 .
F3 P4 F1 178.4(8) . .
F2 P4 F1 90.6(7) . .
F2 P4 F1 89.5(7) 2_556 .
F1 P4 F1 88.0(10) 2_556 .
F5 P5 F5 178(3) . 2_755
F5 P5 F6 90.5(18) . 2_755
F5 P5 F6 88(2) 2_755 2_755
F5 P5 F6 88(2) . .
F5 P5 F6 90.5(18) 2_755 .
F6 P5 F6 94.3(16) 2_755 .
F5 P5 F4 92.9(15) . 2_755
F5 P5 F4 88.2(13) 2_755 2_755
F6 P5 F4 86.1(10) 2_755 2_755
F6 P5 F4 178.6(16) . 2_755
F5 P5 F4 88.2(13) . .
F5 P5 F4 92.9(15) 2_755 .
F6 P5 F4 178.6(16) 2_755 .
F6 P5 F4 86.1(10) . .
F4 P5 F4 93.5(15) 2_755 .
N1 Au1 P1 173.3(4) . .
N1 Au1 Au2 43.5(4) . .
P1 Au1 Au2 129.83(12) . .
N1 Au1 Au3 41.8(4) . .
P1 Au1 Au3 137.93(11) . .
Au2 Au1 Au3 58.60(2) . .
N1 Au2 P2 174.6(4) . .
N1 Au2 Au3 43.9(4) . .
P2 Au2 Au3 131.81(13) . .
N1 Au2 Au1 43.6(4) . .
P2 Au2 Au1 133.35(11) . .
Au3 Au2 Au1 62.16(3) . .
N1 Au3 P3 173.4(4) . .
N1 Au3 Au2 43.9(4) . .
P3 Au3 Au2 133.02(12) . .
N1 Au3 Au1 41.8(4) . .
P3 Au3 Au1 132.23(11) . .
Au2 Au3 Au1 59.23(2) . .
C39 C38 C43 119(3) . .
C39 C38 P3 120(2) . .
C43 C38 P3 121(2) . .
C38 C39 C40 120(3) . .
C38 C39 H39 119.8 . .
C40 C39 H39 119.8 . .
C41 C40 C39 120(3) . .
C41 C40 H40 119.9 . .
C39 C40 H40 119.9 . .
C40 C41 C42 123(3) . .
C40 C41 H41 118.6 . .
C42 C41 H41 118.6 . .
C41 C42 C43 116(3) . .
C41 C42 H42 122.1 . .
C43 C42 H42 122.1 . .
C38 C43 C42 122(3) . .
C38 C43 H43 119.0 . .
C42 C43 H43 119.0 . .
C139 C138 C143 120.0 . .
C139 C138 P3 122(2) . .
C143 C138 P3 118(2) . .
C138 C139 C140 120.0 . .
C138 C139 H139 120.0 . .
C140 C139 H139 120.0 . .
C141 C140 C139 120.0 . .
C141 C140 H140 120.0 . .
C139 C140 H140 120.0 . .
C142 C141 C140 120.0 . .
C142 C141 H141 120.0 . .
C140 C141 H141 120.0 . .
C143 C142 C141 120.0 . .
C143 C142 H142 120.0 . .
C141 C142 H142 120.0 . .
C142 C143 C138 120.0 . .
C142 C143 H143 120.0 . .
C138 C143 H143 120.0 . .
H1OQ O1 H1OW 113.6 . .
H2OQ O2 H2OW 113.2 . .

loop_
_geom_bond_atom_site_label_1
_geom_bond_atom_site_label_2
_geom_bond_distance
_geom_bond_site_symmetry_2
C1 N1 1.485(19) .
C1 C3 1.52(3) .
C1 C4 1.52(3) .
C1 C2 1.54(3) .
C2 H2A 0.9800 .
C2 H2B 0.9800 .
C2 H2C 0.9800 .
C3 H3A 0.9800 .
C3 H3B 0.9800 .
C3 H3C 0.9800 .
C4 H4A 0.9800 .
C4 H4B 0.9800 .
C4 H4C 0.9800 .
C5 C6 1.36(3) .
C5 C10 1.39(2) .
C5 P1 1.822(16) 2_654
C6 C7 1.39(2) .
C6 H7 0.9500 .
C7 C8 1.38(2) .
C7 H36 0.9500 .
C8 C9 1.35(2) .
C8 P3 1.834(15) .
C9 C10 1.38(2) .
C9 H37 0.9500 .
C10 H6 0.9500 .
C11 C16 1.35(3) .
C11 C12 1.40(3) .
C11 P1 1.811(19) .
C12 C13 1.41(3) .
C12 H9 0.9500 .
C13 C14 1.43(4) .
C13 H10 0.9500 .
C14 C15 1.40(3) .
C14 H11 0.9500 .
C15 C16 1.38(3) .
C15 H12 0.9500 .
C16 H13 0.9500 .
C17 C18 1.39(2) .
C17 C22 1.41(3) .
C17 P1 1.808(19) .
C18 C19 1.37(3) .
C18 H15 0.9500 .
C19 C20 1.42(3) .
C19 H16 0.9500 .
C20 C21 1.39(3) .
C20 H17 0.9500 .
C21 C22 1.36(3) .
C21 H18 0.9500 .
C22 H19 0.9500 .
C23 C25 1.39(2) .
C23 C24 1.39(3) .
C23 P2 1.826(17) .
C24 C24 1.39(3) 2_654
C24 H21 0.9500 .
C25 C25 1.37(3) 2_654
C25 H22 0.9500 .
C26 C27 1.36(3) .
C26 C31 1.37(3) .
C26 P2 1.84(2) .
C27 C28 1.36(3) .
C27 H24 0.9500 .
C28 C29 1.40(3) .
C28 H25 0.9500 .
C29 C30 1.35(3) .
C29 H26 0.9500 .
C30 C31 1.37(3) .
C30 H27 0.9500 .
C31 H28 0.9500 .
C32 C33 1.35(3) .
C32 C37 1.37(3) .
C32 P2 1.832(17) .
C33 C34 1.42(3) .
C33 H30 0.9500 .
C34 C35 1.33(3) .
C34 H31 0.9500 .
C35 C36 1.35(3) .
C35 H32 0.9500 .
C36 C37 1.38(3) .
C36 H33 0.9500 .
C37 H34 0.9500 .
C44 C49 1.41(3) .
C44 C45 1.41(3) .
C44 P3 1.80(2) .
C45 C46 1.36(4) .
C45 H45 0.9500 .
C46 C47 1.33(4) .
C46 H46 0.9500 .
C47 C48 1.39(4) .
C47 H47 0.9500 .
C48 C49 1.37(3) .
C48 H48 0.9500 .
C49 H49 0.9500 .
N1 Au2 2.055(14) .
N1 Au3 2.057(13) .
N1 Au1 2.060(14) .
F1 P4 1.610(13) .
F2 P4 1.596(12) .
F3 P4 1.585(13) .
F4 P5 1.587(19) .
F5 P5 1.56(2) .
F6 P5 1.57(2) .
P1 C5 1.822(16) 2_654
P1 Au1 2.242(4) .
P2 Au2 2.229(5) .
P3 C38 1.77(3) .
P3 C138 1.92(3) .
P3 Au3 2.238(5) .
P4 F3 1.585(13) 2_556
P4 F2 1.596(12) 2_556
P4 F1 1.610(13) 2_556
P5 F5 1.56(2) 2_755
P5 F6 1.57(2) 2_755
P5 F4 1.587(19) 2_755
Au1 Au2 2.9830(10) .
Au1 Au3 3.0698(10) .
Au2 Au3 2.9631(12) .
C38 C39 1.33(4) .
C38 C43 1.38(4) .
C39 C40 1.42(4) .
C39 H39 0.9500 .
C40 C41 1.31(4) .
C40 H40 0.9500 .
C41 C42 1.38(4) .
C41 H41 0.9500 .
C42 C43 1.42(4) .
C42 H42 0.9500 .
C43 H43 0.9500 .
C138 C139 1.3900 .
C138 C143 1.3900 .
C139 C140 1.3900 .
C139 H139 0.9500 .
C140 C141 1.3900 .
C140 H140 0.9500 .
C141 C142 1.3900 .
C141 H141 0.9500 .
C142 C143 1.3900 .
C142 H142 0.9500 .
C143 H143 0.9500 .
O1 H1OQ 0.8668 .
O1 H1OW 0.8765 .
O2 H2OQ 0.8700 .
O2 H2OW 0.8518 .

loop_
_platon_squeeze_void_nr
_platon_squeeze_void_average_x
_platon_squeeze_void_average_y
_platon_squeeze_void_average_z
_platon_squeeze_void_volume
_platon_squeeze_void_count_electrons
_platon_squeeze_void_content
1 -0.003 0.000 0.003 754 173 ' '
2 0.024 0.229 0.333 7 2 ' '
3 0.476 0.229 0.167 7 2 ' '
4 0.524 0.771 0.833 7 2 ' '
5 0.976 0.771 0.667 7 2 ' '
